data_4512606
loop_
_publ_author_name
'Chakraborty, Amit'
'Bag, Prasenjit'
'Goura, Joydeb'
'Bar, Arun Kumar'
'Sutter, Jean-Pascal'
'Chandrasekhar, Vadapalli'

_publ_section_title
;
 Chair-Shaped MnII2LnIII4(Ln = Gd, Tb, Dy, Ho) Heterometallic Complexes
 Assembled from a Tricompartmental Aminobenzohydrazide Ligand
;
_journal_issue 2
_journal_name_full 'Crystal Growth &amp; Design'
_journal_page_first 848
_journal_paper_doi 10.1021/cg501640y
_journal_volume 15
_journal_year 2015
_chemical_formula_sum 'C66 H76 Cl2 Gd4 Mn2 N6 O22'
_chemical_formula_weight 2115.10
_chemical_name_systematic
;
 ?
;
_space_group_crystal_system triclinic
_space_group_IT_number 2
_space_group_name_Hall '-P 1'
_space_group_name_H-M_alt 'P -1'
_symmetry_space_group_name_Hall '-P 1'
_symmetry_space_group_name_H-M 'P -1'
_atom_sites_solution_hydrogens mixed
_audit_creation_method SHELXL-2014
_cell_angle_alpha 107.624(5)
_cell_angle_beta 94.648(5)
_cell_angle_gamma 108.890(5)
_cell_formula_units_Z 1
_cell_length_a 11.687(5)
_cell_length_b 14.276(5)
_cell_length_c 14.847(5)
_cell_measurement_reflns_used 5822
_cell_measurement_temperature 100(2)
_cell_measurement_theta_max 26.37
_cell_measurement_theta_min 2.35
_cell_volume 2189.2(14)
_computing_cell_refinement 'Bruker SAINT'
_computing_data_collection 'Bruker APEX'
_computing_data_reduction 'Bruker SAINT'
_computing_molecular_graphics 'SHELXL 5.1, XP (Sheldrick, 1994)'
_computing_publication_material SHELXS-97
_computing_structure_refinement 'SHELXL-2014 (Sheldrick, 2014)'
_computing_structure_solution 'SHELXS-97 (Sheldrick, 2008)'
_diffrn_ambient_temperature 100(2)
_diffrn_measured_fraction_theta_full 0.993
_diffrn_measured_fraction_theta_max 0.992
_diffrn_radiation_type MoK\a
_diffrn_radiation_wavelength 0.71069
_diffrn_reflns_av_R_equivalents 0.0456
_diffrn_reflns_av_unetI/netI 0.0974
_diffrn_reflns_Laue_measured_fraction_full 0.993
_diffrn_reflns_Laue_measured_fraction_max 0.992
_diffrn_reflns_limit_h_max 14
_diffrn_reflns_limit_h_min -14
_diffrn_reflns_limit_k_max 17
_diffrn_reflns_limit_k_min -16
_diffrn_reflns_limit_l_max 17
_diffrn_reflns_limit_l_min -14
_diffrn_reflns_number 15264
_diffrn_reflns_point_group_measured_fraction_full 0.993
_diffrn_reflns_point_group_measured_fraction_max 0.992
_diffrn_reflns_theta_full 25.000
_diffrn_reflns_theta_max 25.497
_diffrn_reflns_theta_min 2.529
_exptl_absorpt_coefficient_mu 3.391
_exptl_absorpt_correction_T_max 0.644
_exptl_absorpt_correction_T_min 0.607
_exptl_absorpt_correction_type multi-scan
_exptl_absorpt_process_details 'SADABS 2.05 (Sheldrick, 2002)'
_exptl_crystal_colour orange
_exptl_crystal_density_diffrn 1.604
_exptl_crystal_description block
_exptl_crystal_F_000 1030
_exptl_crystal_size_max 0.150
_exptl_crystal_size_mid 0.140
_exptl_crystal_size_min 0.130
_platon_squeeze_details
;
;
_refine_diff_density_max 1.809
_refine_diff_density_min -1.257
_refine_diff_density_rms 0.181
_refine_ls_extinction_method none
_refine_ls_goodness_of_fit_ref 0.952
_refine_ls_hydrogen_treatment mixed
_refine_ls_matrix_type full
_refine_ls_number_parameters 452
_refine_ls_number_reflns 8072
_refine_ls_number_restraints 0
_refine_ls_restrained_S_all 0.952
_refine_ls_R_factor_all 0.0777
_refine_ls_R_factor_gt 0.0461
_refine_ls_shift/su_max 0.001
_refine_ls_shift/su_mean 0.000
_refine_ls_structure_factor_coef Fsqd
_refine_ls_weighting_details 'w=1/[\s^2^(Fo^2^)+(0.0649P)^2^] where P=(Fo^2^+2Fc^2^)/3'
_refine_ls_weighting_scheme calc
_refine_ls_wR_factor_gt 0.1117
_refine_ls_wR_factor_ref 0.1193
_reflns_Friedel_coverage 0.000
_reflns_number_gt 5521
_reflns_number_total 8072
_reflns_threshold_expression 'I > 2\s(I)'
_cod_data_source_file cg501640y_si_002.cif
_cod_data_source_block Mn2Gd4
_cod_depositor_comments 'Adding full bibliography for 4512606--4512609.cif.'
_cod_database_code 4512606
_shelx_space_group_comment
;
The symmetry employed for this shelxl refinement is uniquely defined
by the following loop, which should always be used as a source of
symmetry information in preference to the above space-group names.
They are only intended as comments.
;
_shelx_estimated_absorpt_t_min 0.630
_shelx_estimated_absorpt_t_max 0.667
_shelxl_version_number 2014-3

loop_
_space_group_symop_operation_xyz
'x, y, z'
'-x, -y, -z'

loop_
_atom_site_label
_atom_site_type_symbol
_atom_site_fract_x
_atom_site_fract_y
_atom_site_fract_z
_atom_site_U_iso_or_equiv
_atom_site_adp_type
_atom_site_occupancy
_atom_site_site_symmetry_order
_atom_site_calc_flag
_atom_site_refinement_flags_posn
_atom_site_refinement_flags_adp
Gd1 Gd 0.04852(3) 0.08230(3) 0.64275(3) 0.01897(12) Uani 1 1 d . .
Gd2 Gd 0.12046(3) 0.21119(3) 0.46248(3) 0.02039(12) Uani 1 1 d . .
Mn1 Mn 0.03582(10) 0.33645(9) 0.67959(8) 0.0225(3) Uani 1 1 d . .
Cl1 Cl -0.12223(19) 0.40059(18) 0.67259(15) 0.0389(6) Uani 1 1 d . .
O7 O -0.1097(4) -0.0532(4) 0.5153(3) 0.0180(11) Uani 1 1 d . .
O2 O 0.0647(4) -0.0747(4) 0.6520(3) 0.0235(12) Uani 1 1 d . .
O6 O -0.0183(5) 0.1859(4) 0.5672(4) 0.0222(13) Uani 1 1 d . .
N1 N 0.1608(5) 0.1272(5) 0.8114(4) 0.0216(14) Uani 1 1 d . .
O1 O 0.0356(5) -0.2736(4) 0.6005(4) 0.0289(13) Uani 1 1 d . .
O3 O 0.0538(5) 0.2435(4) 0.7618(3) 0.0248(12) Uani 1 1 d . .
O4 O 0.1612(4) 0.3710(4) 0.5903(3) 0.0226(12) Uani 1 1 d . .
O11 O 0.1167(5) -0.0244(4) 0.2813(4) 0.0287(13) Uani 1 1 d . .
O5 O 0.2400(5) 0.3821(4) 0.4357(4) 0.0286(13) Uani 1 1 d . .
C21 C 0.2992(7) 0.4715(6) 0.5195(6) 0.0258(19) Uani 1 1 d . .
O10 O 0.1866(5) 0.1518(4) 0.3202(4) 0.0288(13) Uani 1 1 d . .
C23 C 0.2571(7) 0.3952(6) 0.3445(5) 0.032(2) Uani 1 1 d . .
H23A H 0.2477 0.4610 0.3445 0.048 Uiso 1 1 calc R U
H23B H 0.1953 0.3354 0.2923 0.048 Uiso 1 1 calc R U
H23C H 0.3400 0.3982 0.3347 0.048 Uiso 1 1 calc R U
O8 O 0.2405(5) 0.2112(4) 0.6564(4) 0.0280(13) Uani 1 1 d . .
O9 O 0.3247(5) 0.2522(4) 0.5381(4) 0.0265(13) Uani 1 1 d . .
N2 N 0.1831(5) 0.2281(5) 0.8789(4) 0.0253(15) Uani 1 1 d . .
C28 C 0.5437(8) 0.2380(8) 0.6092(7) 0.052(3) Uani 1 1 d . .
H28A H 0.5064 0.1615 0.5753 0.078 Uiso 1 1 calc R U
H28B H 0.6255 0.2559 0.6468 0.078 Uiso 1 1 calc R U
H28C H 0.5518 0.2741 0.5621 0.078 Uiso 1 1 calc R U
C22 C 0.2537(7) 0.4604(6) 0.6020(5) 0.0217(18) Uani 1 1 d . .
C7 C 0.1298(7) -0.1015(6) 0.7105(5) 0.0223(17) Uani 1 1 d . .
C17 C 0.3087(6) 0.5404(6) 0.6891(5) 0.0208(17) Uani 1 1 d . .
N3 N 0.1869(5) 0.4642(5) 0.7926(4) 0.0230(15) Uani 1 1 d . .
C5 C 0.2777(7) -0.0670(6) 0.8523(6) 0.032(2) Uani 1 1 d . .
H5 H 0.3316 -0.0181 0.9111 0.038 Uiso 1 1 calc R U
C10 C 0.1411(7) 0.3849(6) 0.9152(6) 0.0285(19) Uani 1 1 d . .
C2 C 0.1194(7) -0.2073(6) 0.6840(5) 0.0239(18) Uani 1 1 d . .
C15 C 0.1688(7) 0.4730(6) 0.8890(6) 0.029(2) Uani 1 1 d . .
C33 C 0.3285(9) 0.0932(8) 0.1719(7) 0.0656(15) Uani 1 1 d . .
H33A H 0.3607 0.1678 0.2133 0.098 Uiso 1 1 calc R U
H33B H 0.3477 0.0871 0.1078 0.098 Uiso 1 1 calc R U
H33C H 0.3668 0.0541 0.2001 0.098 Uiso 1 1 calc R U
C29 C 0.1649(10) 0.0590(10) 0.2632(8) 0.0656(15) Uani 1 1 d . .
C25 C 0.4614(7) 0.2735(7) 0.6771(6) 0.032(2) Uani 1 1 d . .
C27 C 0.4550(8) 0.2248(8) 0.7552(7) 0.051(3) Uani 1 1 d . .
H27A H 0.4068 0.2519 0.8003 0.077 Uiso 1 1 calc R U
H27B H 0.5387 0.2434 0.7900 0.077 Uiso 1 1 calc R U
H27C H 0.4154 0.1478 0.7258 0.077 Uiso 1 1 calc R U
C3 C 0.1869(7) -0.2417(6) 0.7381(6) 0.033(2) Uani 1 1 d . .
H3 H 0.1771 -0.3142 0.7183 0.040 Uiso 1 1 calc R U
C20 C 0.3943(7) 0.5595(6) 0.5219(6) 0.0277(19) Uani 1 1 d . .
H20 H 0.4224 0.5657 0.4649 0.033 Uiso 1 1 calc R U
C8 C 0.2161(7) 0.0787(6) 0.8454(6) 0.0272(19) Uani 1 1 d . .
H8 H 0.2685 0.1164 0.9072 0.033 Uiso 1 1 calc R U
C6 C 0.2065(7) -0.0323(6) 0.7972(5) 0.0233(18) Uani 1 1 d . .
C18 C 0.4082(7) 0.6311(6) 0.6935(6) 0.034(2) Uani 1 1 d . .
H18 H 0.4474 0.6863 0.7537 0.041 Uiso 1 1 calc R U
C24 C 0.3336(7) 0.2417(5) 0.6193(5) 0.0202(17) Uani 1 1 d . .
C30 C 0.1950(10) 0.0494(9) 0.1635(7) 0.0656(15) Uani 1 1 d . .
C19 C 0.4482(7) 0.6394(6) 0.6110(6) 0.034(2) Uani 1 1 d . .
H19 H 0.5143 0.7013 0.6148 0.041 Uiso 1 1 calc R U
C16 C 0.2775(7) 0.5382(6) 0.7820(6) 0.0286(19) Uani 1 1 d . .
H16 H 0.3274 0.5950 0.8384 0.034 Uiso 1 1 calc R U
C9 C 0.1242(7) 0.2782(6) 0.8463(5) 0.0227(18) Uani 1 1 d . .
C1 C 0.0334(8) -0.3806(6) 0.5645(6) 0.035(2) Uani 1 1 d . .
H1A H 0.1152 -0.3791 0.5529 0.052 Uiso 1 1 calc R U
H1B H -0.0275 -0.4206 0.5041 0.052 Uiso 1 1 calc R U
H1C H 0.0109 -0.4145 0.6123 0.052 Uiso 1 1 calc R U
C12 C 0.1377(8) 0.4887(8) 1.0756(7) 0.050(3) Uani 1 1 d . .
H12 H 0.1271 0.4940 1.1395 0.060 Uiso 1 1 calc R U
C11 C 0.1263(7) 0.3935(7) 1.0087(6) 0.035(2) Uani 1 1 d . .
H11 H 0.1081 0.3327 1.0269 0.042 Uiso 1 1 calc R U
C14 C 0.1810(7) 0.5715(7) 0.9565(6) 0.035(2) Uani 1 1 d . .
H14 H 0.1998 0.6327 0.9388 0.042 Uiso 1 1 calc R U
C26 C 0.5152(8) 0.3930(7) 0.7211(6) 0.043(2) Uani 1 1 d . .
H26A H 0.5218 0.4230 0.6697 0.065 Uiso 1 1 calc R U
H26B H 0.5973 0.4156 0.7605 0.065 Uiso 1 1 calc R U
H26C H 0.4613 0.4175 0.7617 0.065 Uiso 1 1 calc R U
C4 C 0.2705(8) -0.1685(7) 0.8228(6) 0.043(2) Uani 1 1 d . .
H4 H 0.3213 -0.1901 0.8589 0.052 Uiso 1 1 calc R U
C13 C 0.1650(8) 0.5765(7) 1.0480(6) 0.041(2) Uani 1 1 d . .
H13 H 0.1728 0.6423 1.0939 0.049 Uiso 1 1 calc R U
C32 C 0.1203(10) 0.1061(8) 0.1174(7) 0.0656(15) Uani 1 1 d . .
H32A H 0.1650 0.1827 0.1434 0.098 Uiso 1 1 calc R U
H32B H 0.0381 0.0895 0.1334 0.098 Uiso 1 1 calc R U
H32C H 0.1122 0.0806 0.0471 0.098 Uiso 1 1 calc R U
C31 C 0.1413(10) -0.0679(8) 0.0959(7) 0.0656(15) Uani 1 1 d . .
H31A H 0.1503 -0.0722 0.0299 0.098 Uiso 1 1 calc R U
H31B H 0.0538 -0.0987 0.0975 0.098 Uiso 1 1 calc R U
H31C H 0.1861 -0.1070 0.1177 0.098 Uiso 1 1 calc R U
H7 H -0.043(9) 0.029(7) 0.677(7) 0.08(3) Uiso 1 1 d . .
H6 H -0.084(6) 0.156(5) 0.538(5) 0.007(19) Uiso 1 1 d . .

loop_
_atom_site_aniso_label
_atom_site_aniso_U_11
_atom_site_aniso_U_22
_atom_site_aniso_U_33
_atom_site_aniso_U_23
_atom_site_aniso_U_13
_atom_site_aniso_U_12
Gd1 0.0237(2) 0.0209(2) 0.0105(2) 0.00217(16) -0.00064(15) 0.00993(17)
Gd2 0.0269(2) 0.0199(2) 0.0130(2) 0.00314(17) 0.00034(16) 0.01008(17)
Mn1 0.0244(6) 0.0222(6) 0.0163(7) -0.0001(5) -0.0011(5) 0.0101(5)
Cl1 0.0336(12) 0.0590(14) 0.0279(13) 0.0058(11) 0.0052(9) 0.0308(11)
O7 0.024(3) 0.020(3) 0.007(3) 0.000(2) -0.002(2) 0.009(2)
O2 0.027(3) 0.028(3) 0.012(3) 0.001(2) -0.005(2) 0.013(2)
O6 0.016(3) 0.026(3) 0.016(3) 0.001(2) -0.008(2) 0.006(2)
N1 0.026(4) 0.021(3) 0.020(4) 0.010(3) 0.007(3) 0.009(3)
O1 0.040(3) 0.023(3) 0.021(3) 0.004(2) -0.004(2) 0.015(3)
O3 0.031(3) 0.030(3) 0.010(3) 0.000(2) 0.001(2) 0.016(3)
O4 0.029(3) 0.016(3) 0.017(3) 0.002(2) 0.001(2) 0.006(2)
O11 0.026(3) 0.034(3) 0.019(3) 0.005(3) 0.008(2) 0.005(3)
O5 0.038(3) 0.023(3) 0.020(3) 0.004(2) 0.004(2) 0.009(3)
C21 0.031(5) 0.018(4) 0.024(5) 0.007(4) -0.008(4) 0.007(4)
O10 0.034(3) 0.028(3) 0.019(3) 0.004(3) 0.007(2) 0.010(3)
C23 0.042(5) 0.039(5) 0.010(5) 0.006(4) 0.004(4) 0.013(4)
O8 0.027(3) 0.034(3) 0.015(3) 0.000(2) 0.002(2) 0.009(3)
O9 0.035(3) 0.028(3) 0.015(3) 0.004(2) 0.002(2) 0.014(3)
N2 0.027(4) 0.032(4) 0.015(4) 0.003(3) 0.003(3) 0.013(3)
C28 0.039(6) 0.072(7) 0.066(8) 0.047(6) 0.017(5) 0.023(5)
C22 0.026(4) 0.026(4) 0.019(5) 0.005(4) 0.002(3) 0.021(4)
C7 0.028(4) 0.023(4) 0.015(5) 0.002(3) -0.001(3) 0.012(3)
C17 0.024(4) 0.021(4) 0.018(5) 0.005(3) 0.002(3) 0.011(3)
N3 0.024(4) 0.033(4) 0.011(4) 0.003(3) -0.002(3) 0.015(3)
C5 0.036(5) 0.034(5) 0.024(5) 0.006(4) -0.004(4) 0.015(4)
C10 0.029(5) 0.033(5) 0.020(5) 0.001(4) 0.000(3) 0.015(4)
C2 0.031(4) 0.032(4) 0.013(5) 0.006(4) 0.003(3) 0.018(4)
C15 0.023(4) 0.035(5) 0.020(5) -0.005(4) -0.006(3) 0.016(4)
C33 0.064(3) 0.075(4) 0.032(3) -0.004(2) 0.017(2) 0.013(3)
C29 0.064(3) 0.075(4) 0.032(3) -0.004(2) 0.017(2) 0.013(3)
C25 0.023(4) 0.047(5) 0.023(5) 0.016(4) 0.004(4) 0.006(4)
C27 0.034(5) 0.083(8) 0.043(7) 0.043(6) -0.005(4) 0.014(5)
C3 0.045(5) 0.031(5) 0.024(5) 0.004(4) -0.005(4) 0.022(4)
C20 0.034(5) 0.031(5) 0.024(5) 0.011(4) 0.011(4) 0.016(4)
C8 0.026(4) 0.032(5) 0.019(5) 0.008(4) 0.003(3) 0.006(4)
C6 0.030(4) 0.028(4) 0.013(5) 0.009(3) 0.005(3) 0.010(4)
C18 0.040(5) 0.030(5) 0.026(6) 0.004(4) 0.000(4) 0.010(4)
C24 0.025(4) 0.016(4) 0.015(5) -0.001(3) -0.001(3) 0.009(3)
C30 0.064(3) 0.075(4) 0.032(3) -0.004(2) 0.017(2) 0.013(3)
C19 0.034(5) 0.018(4) 0.036(6) 0.005(4) -0.001(4) -0.002(4)
C16 0.028(5) 0.027(4) 0.027(5) 0.000(4) 0.002(4) 0.015(4)
C9 0.024(4) 0.028(4) 0.009(5) -0.003(3) 0.000(3) 0.010(3)
C1 0.047(5) 0.027(4) 0.026(5) 0.002(4) -0.008(4) 0.019(4)
C12 0.042(6) 0.060(7) 0.033(6) -0.004(5) 0.006(4) 0.020(5)
C11 0.034(5) 0.041(5) 0.021(6) -0.004(4) 0.008(4) 0.018(4)
C14 0.027(5) 0.039(5) 0.029(6) -0.004(4) -0.001(4) 0.015(4)
C26 0.035(5) 0.054(6) 0.028(6) 0.012(5) 0.001(4) 0.004(5)
C4 0.053(6) 0.038(5) 0.034(6) 0.005(4) -0.014(4) 0.023(5)
C13 0.037(5) 0.045(6) 0.027(6) -0.010(4) 0.009(4) 0.020(5)
C32 0.064(3) 0.075(4) 0.032(3) -0.004(2) 0.017(2) 0.013(3)
C31 0.064(3) 0.075(4) 0.032(3) -0.004(2) 0.017(2) 0.013(3)

loop_
_atom_type_symbol
_atom_type_description
_atom_type_scat_dispersion_real
_atom_type_scat_dispersion_imag
_atom_type_scat_source
C C 0.0033 0.0016 'International Tables Vol C Tables 4.2.6.8 and 6.1.1.4'
H H 0.0000 0.0000 'International Tables Vol C Tables 4.2.6.8 and 6.1.1.4'
N N 0.0061 0.0033 'International Tables Vol C Tables 4.2.6.8 and 6.1.1.4'
O O 0.0106 0.0060 'International Tables Vol C Tables 4.2.6.8 and 6.1.1.4'
Cl Cl 0.1484 0.1585 'International Tables Vol C Tables 4.2.6.8 and 6.1.1.4'
Mn Mn 0.3368 0.7283 'International Tables Vol C Tables 4.2.6.8 and 6.1.1.4'
Gd Gd -0.1653 3.9035 'International Tables Vol C Tables 4.2.6.8 and 6.1.1.4'

loop_
_geom_angle_atom_site_label_1
_geom_angle_atom_site_label_2
_geom_angle_atom_site_label_3
_geom_angle
_geom_angle_site_symmetry_1
_geom_angle_site_symmetry_3
O8 Gd1 O2 112.66(17) . .
O8 Gd1 O11 146.79(17) . 2_556
O2 Gd1 O11 78.60(18) . 2_556
O8 Gd1 O7 136.54(17) . .
O2 Gd1 O7 76.03(16) . .
O11 Gd1 O7 75.61(17) 2_556 .
O8 Gd1 O6 80.89(18) . .
O2 Gd1 O6 154.89(17) . .
O11 Gd1 O6 101.86(19) 2_556 .
O7 Gd1 O6 79.77(17) . .
O8 Gd1 O3 73.87(18) . .
O2 Gd1 O3 133.60(17) . .
O11 Gd1 O3 76.28(18) 2_556 .
O7 Gd1 O3 132.27(16) . .
O6 Gd1 O3 69.31(17) . .
O8 Gd1 O7 69.85(16) . 2_556
O2 Gd1 O7 92.58(16) . 2_556
O11 Gd1 O7 142.82(17) 2_556 2_556
O7 Gd1 O7 67.21(19) . 2_556
O6 Gd1 O7 71.71(16) . 2_556
O3 Gd1 O7 129.83(16) . 2_556
O8 Gd1 N1 75.56(18) . .
O2 Gd1 N1 73.45(17) . .
O11 Gd1 N1 78.44(19) 2_556 .
O7 Gd1 N1 143.09(17) . .
O6 Gd1 N1 131.54(18) . .
O3 Gd1 N1 63.71(18) . .
O7 Gd1 N1 133.87(17) 2_556 .
O8 Gd1 Mn1 66.80(13) . .
O2 Gd1 Mn1 168.60(12) . .
O11 Gd1 Mn1 95.96(13) 2_556 .
O7 Gd1 Mn1 112.57(11) . .
O6 Gd1 Mn1 35.80(12) . .
O3 Gd1 Mn1 35.04(12) . .
O7 Gd1 Mn1 97.67(11) 2_556 .
N1 Gd1 Mn1 95.74(13) . .
O8 Gd1 Gd2 56.71(13) . .
O2 Gd1 Gd2 131.05(12) . .
O11 Gd1 Gd2 139.13(13) 2_556 .
O7 Gd1 Gd2 84.82(12) . .
O6 Gd1 Gd2 38.60(13) . .
O3 Gd1 Gd2 92.13(13) . .
O7 Gd1 Gd2 38.67(11) 2_556 .
N1 Gd1 Gd2 131.33(13) . .
Mn1 Gd1 Gd2 59.00(3) . .
O8 Gd1 Gd2 140.62(12) . 2_556
O2 Gd1 Gd2 39.75(11) . 2_556
O11 Gd1 Gd2 67.80(13) 2_556 2_556
O7 Gd1 Gd2 37.01(11) . 2_556
O6 Gd1 Gd2 116.73(13) . 2_556
O3 Gd1 Gd2 144.08(13) . 2_556
O7 Gd1 Gd2 82.29(11) 2_556 2_556
N1 Gd1 Gd2 108.18(13) . 2_556
Mn1 Gd1 Gd2 146.82(3) . 2_556
Gd2 Gd1 Gd2 114.41(2) . 2_556
O8 Gd1 Gd1 102.55(12) . 2_556
O2 Gd1 Gd1 83.41(12) . 2_556
O11 Gd1 Gd1 109.90(13) 2_556 2_556
O7 Gd1 Gd1 34.30(12) . 2_556
O6 Gd1 Gd1 72.76(13) . 2_556
O3 Gd1 Gd1 141.99(12) . 2_556
O7 Gd1 Gd1 32.92(11) 2_556 2_556
N1 Gd1 Gd1 153.49(13) . 2_556
Mn1 Gd1 Gd1 107.93(3) . 2_556
Gd2 Gd1 Gd1 57.96(3) . 2_556
Gd2 Gd1 Gd1 56.447(12) 2_556 2_556
O8 Gd1 H7 154(4) . .
O2 Gd1 H7 67(4) . .
O11 Gd1 H7 13(4) 2_556 .
O7 Gd1 H7 69(4) . .
O6 Gd1 H7 110(4) . .
O3 Gd1 H7 88(4) . .
O7 Gd1 H7 135(4) 2_556 .
N1 Gd1 H7 80(4) . .
Mn1 Gd1 H7 108(4) . .
Gd2 Gd1 H7 144(4) . .
Gd2 Gd1 H7 56(4) 2_556 .
Gd1 Gd1 H7 103(4) 2_556 .
O10 Gd2 O7 87.36(17) . 2_556
O10 Gd2 O6 151.29(18) . .
O7 Gd2 O6 74.35(17) 2_556 .
O10 Gd2 O4 138.65(17) . .
O7 Gd2 O4 123.69(16) 2_556 .
O6 Gd2 O4 69.65(17) . .
O10 Gd2 O9 84.91(18) . .
O7 Gd2 O9 77.75(16) 2_556 .
O6 Gd2 O9 111.72(18) . .
O4 Gd2 O9 77.23(17) . .
O10 Gd2 O2 74.55(17) . 2_556
O7 Gd2 O2 74.67(16) 2_556 2_556
O6 Gd2 O2 79.30(17) . 2_556
O4 Gd2 O2 135.21(16) . 2_556
O9 Gd2 O2 146.08(16) . 2_556
O10 Gd2 O1 98.29(18) . 2_556
O7 Gd2 O1 133.95(16) 2_556 2_556
O6 Gd2 O1 80.01(18) . 2_556
O4 Gd2 O1 79.78(16) . 2_556
O9 Gd2 O1 148.08(17) . 2_556
O2 Gd2 O1 63.29(16) 2_556 2_556
O10 Gd2 O5 76.89(17) . .
O7 Gd2 O5 151.21(17) 2_556 .
O6 Gd2 O5 128.41(17) . .
O4 Gd2 O5 62.95(17) . .
O9 Gd2 O5 76.98(17) . .
O2 Gd2 O5 122.43(16) 2_556 .
O1 Gd2 O5 72.94(17) 2_556 .
O10 Gd2 Mn1 172.46(13) . .
O7 Gd2 Mn1 99.74(12) 2_556 .
O6 Gd2 Mn1 35.40(13) . .
O4 Gd2 Mn1 34.28(12) . .
O9 Gd2 Mn1 94.10(13) . .
O2 Gd2 Mn1 109.62(12) 2_556 .
O1 Gd2 Mn1 78.63(12) 2_556 .
O5 Gd2 Mn1 95.60(12) . .
O10 Gd2 Gd1 128.40(13) . .
O7 Gd2 Gd1 41.09(12) 2_556 .
O6 Gd2 Gd1 39.10(12) . .
O4 Gd2 Gd1 85.90(12) . .
O9 Gd2 Gd1 81.99(13) . .
O2 Gd2 Gd1 89.87(12) 2_556 .
O1 Gd2 Gd1 118.18(13) 2_556 .
O5 Gd2 Gd1 145.41(11) . .
Mn1 Gd2 Gd1 58.66(3) . .
O10 Gd2 Gd1 73.22(13) . 2_556
O7 Gd2 Gd1 37.62(11) 2_556 2_556
O6 Gd2 Gd1 78.90(12) . 2_556
O4 Gd2 Gd1 148.07(12) . 2_556
O9 Gd2 Gd1 110.69(12) . 2_556
O2 Gd2 Gd1 37.75(11) 2_556 2_556
O1 Gd2 Gd1 100.53(12) 2_556 2_556
O5 Gd2 Gd1 148.12(12) . 2_556
Mn1 Gd2 Gd1 114.01(3) . 2_556
Gd1 Gd2 Gd1 65.59(2) . 2_556
O4 Mn1 O3 120.1(2) . .
O4 Mn1 O6 78.9(2) . .
O3 Mn1 O6 80.12(19) . .
O4 Mn1 N3 82.7(2) . .
O3 Mn1 N3 84.7(2) . .
O6 Mn1 N3 145.8(2) . .
O4 Mn1 Cl1 115.09(15) . .
O3 Mn1 Cl1 124.79(16) . .
O6 Mn1 Cl1 108.60(15) . .
N3 Mn1 Cl1 105.22(17) . .
O4 Mn1 Gd1 93.40(13) . .
O3 Mn1 Gd1 41.39(13) . .
O6 Mn1 Gd1 40.59(14) . .
N3 Mn1 Gd1 113.22(16) . .
Cl1 Mn1 Gd1 134.64(7) . .
O4 Mn1 Gd2 39.34(13) . .
O3 Mn1 Gd2 101.42(14) . .
O6 Mn1 Gd2 39.59(15) . .
N3 Mn1 Gd2 116.22(17) . .
Cl1 Mn1 Gd2 119.91(7) . .
Gd1 Mn1 Gd2 62.34(2) . .
Gd2 O7 Gd1 105.37(17) 2_556 .
Gd2 O7 Gd1 100.24(17) 2_556 2_556
Gd1 O7 Gd1 112.79(19) . 2_556
C7 O2 Gd1 136.9(4) . .
C7 O2 Gd2 119.2(4) . 2_556
Gd1 O2 Gd2 102.50(17) . 2_556
Mn1 O6 Gd2 105.0(2) . .
Mn1 O6 Gd1 103.6(2) . .
Gd2 O6 Gd1 102.30(19) . .
Mn1 O6 H6 123(5) . .
Gd2 O6 H6 110(5) . .
Gd1 O6 H6 112(5) . .
C8 N1 N2 111.0(6) . .
C8 N1 Gd1 130.5(5) . .
N2 N1 Gd1 117.9(4) . .
C2 O1 C1 115.9(6) . .
C2 O1 Gd2 118.4(4) . 2_556
C1 O1 Gd2 124.9(4) . 2_556
C9 O3 Mn1 125.5(5) . .
C9 O3 Gd1 119.0(4) . .
Mn1 O3 Gd1 103.6(2) . .
C22 O4 Mn1 129.9(4) . .
C22 O4 Gd2 123.5(4) . .
Mn1 O4 Gd2 106.4(2) . .
C29 O11 Gd1 133.5(6) . 2_556
C21 O5 C23 117.0(6) . .
C21 O5 Gd2 116.0(4) . .
C23 O5 Gd2 126.9(4) . .
C20 C21 C22 122.9(7) . .
C20 C21 O5 123.9(7) . .
C22 C21 O5 113.2(6) . .
C29 O10 Gd2 130.9(6) . .
O5 C23 H23A 109.5 . .
O5 C23 H23B 109.5 . .
H23A C23 H23B 109.5 . .
O5 C23 H23C 109.5 . .
H23A C23 H23C 109.5 . .
H23B C23 H23C 109.5 . .
C24 O8 Gd1 148.2(5) . .
C24 O9 Gd2 113.9(5) . .
C9 N2 N1 112.0(6) . .
C25 C28 H28A 109.5 . .
C25 C28 H28B 109.5 . .
H28A C28 H28B 109.5 . .
C25 C28 H28C 109.5 . .
H28A C28 H28C 109.5 . .
H28B C28 H28C 109.5 . .
O4 C22 C17 124.3(7) . .
O4 C22 C21 117.2(6) . .
C17 C22 C21 118.5(7) . .
O2 C7 C6 124.4(7) . .
O2 C7 C2 118.4(6) . .
C6 C7 C2 117.1(7) . .
C22 C17 C18 119.6(7) . .
C22 C17 C16 125.2(7) . .
C18 C17 C16 115.2(7) . .
C16 N3 C15 117.8(7) . .
C16 N3 Mn1 127.6(5) . .
C15 N3 Mn1 113.9(5) . .
C4 C5 C6 121.2(8) . .
C4 C5 H5 119.4 . .
C6 C5 H5 119.4 . .
C15 C10 C11 119.5(8) . .
C15 C10 C9 122.8(8) . .
C11 C10 C9 117.7(8) . .
O1 C2 C3 123.0(7) . .
O1 C2 C7 114.5(6) . .
C3 C2 C7 122.6(7) . .
C10 C15 C14 120.5(8) . .
C10 C15 N3 119.3(7) . .
C14 C15 N3 120.2(8) . .
C30 C33 H33A 109.5 . .
C30 C33 H33B 109.5 . .
H33A C33 H33B 109.5 . .
C30 C33 H33C 109.5 . .
H33A C33 H33C 109.5 . .
H33B C33 H33C 109.5 . .
O11 C29 O10 125.3(10) . .
O11 C29 C30 118.6(10) . .
O10 C29 C30 116.1(11) . .
C24 C25 C26 107.8(7) . .
C24 C25 C27 110.4(7) . .
C26 C25 C27 110.5(7) . .
C24 C25 C28 109.4(7) . .
C26 C25 C28 108.2(7) . .
C27 C25 C28 110.5(7) . .
C25 C27 H27A 109.5 . .
C25 C27 H27B 109.5 . .
H27A C27 H27B 109.5 . .
C25 C27 H27C 109.5 . .
H27A C27 H27C 109.5 . .
H27B C27 H27C 109.5 . .
C2 C3 C4 119.2(7) . .
C2 C3 H3 120.4 . .
C4 C3 H3 120.4 . .
C21 C20 C19 117.4(8) . .
C21 C20 H20 121.3 . .
C19 C20 H20 121.3 . .
N1 C8 C6 125.8(7) . .
N1 C8 H8 117.1 . .
C6 C8 H8 117.1 . .
C7 C6 C5 120.3(7) . .
C7 C6 C8 125.6(7) . .
C5 C6 C8 113.9(7) . .
C19 C18 C17 120.0(7) . .
C19 C18 H18 120.0 . .
C17 C18 H18 120.0 . .
O9 C24 O8 122.7(7) . .
O9 C24 C25 118.1(7) . .
O8 C24 C25 119.0(7) . .
C33 C30 C29 109.6(9) . .
C33 C30 C31 110.4(9) . .
C29 C30 C31 110.2(9) . .
C33 C30 C32 114.7(10) . .
C29 C30 C32 106.9(9) . .
C31 C30 C32 104.8(9) . .
C18 C19 C20 121.6(8) . .
C18 C19 H19 119.2 . .
C20 C19 H19 119.2 . .
N3 C16 C17 124.4(7) . .
N3 C16 H16 117.8 . .
C17 C16 H16 117.8 . .
O3 C9 N2 126.1(7) . .
O3 C9 C10 119.1(7) . .
N2 C9 C10 114.9(6) . .
O1 C1 H1A 109.5 . .
O1 C1 H1B 109.5 . .
H1A C1 H1B 109.5 . .
O1 C1 H1C 109.5 . .
H1A C1 H1C 109.5 . .
H1B C1 H1C 109.5 . .
C11 C12 C13 118.7(10) . .
C11 C12 H12 120.6 . .
C13 C12 H12 120.6 . .
C12 C11 C10 121.0(9) . .
C12 C11 H11 119.5 . .
C10 C11 H11 119.5 . .
C13 C14 C15 118.2(9) . .
C13 C14 H14 120.9 . .
C15 C14 H14 120.9 . .
C25 C26 H26A 109.5 . .
C25 C26 H26B 109.5 . .
H26A C26 H26B 109.5 . .
C25 C26 H26C 109.5 . .
H26A C26 H26C 109.5 . .
H26B C26 H26C 109.5 . .
C5 C4 C3 119.3(8) . .
C5 C4 H4 120.4 . .
C3 C4 H4 120.4 . .
C14 C13 C12 122.0(8) . .
C14 C13 H13 119.0 . .
C12 C13 H13 119.0 . .
C30 C32 H32A 109.5 . .
C30 C32 H32B 109.5 . .
H32A C32 H32B 109.5 . .
C30 C32 H32C 109.5 . .
H32A C32 H32C 109.5 . .
H32B C32 H32C 109.5 . .
C30 C31 H31A 109.5 . .
C30 C31 H31B 109.5 . .
H31A C31 H31B 109.5 . .
C30 C31 H31C 109.5 . .
H31A C31 H31C 109.5 . .
H31B C31 H31C 109.5 . .

loop_
_geom_bond_atom_site_label_1
_geom_bond_atom_site_label_2
_geom_bond_distance
_geom_bond_site_symmetry_2
Gd1 O8 2.343(5) .
Gd1 O2 2.353(5) .
Gd1 O11 2.359(6) 2_556
Gd1 O7 2.375(4) .
Gd1 O6 2.381(5) .
Gd1 O3 2.419(5) .
Gd1 O7 2.463(5) 2_556
Gd1 N1 2.521(6) .
Gd1 Mn1 3.5561(17) .
Gd1 Gd2 3.6881(11) .
Gd1 Gd2 3.7516(13) 2_556
Gd1 Gd1 4.0299(14) 2_556
Gd1 H7 1.34(10) .
Gd2 O10 2.320(5) .
Gd2 O7 2.342(5) 2_556
Gd2 O6 2.355(5) .
Gd2 O4 2.358(5) .
Gd2 O9 2.359(5) .
Gd2 O2 2.457(5) 2_556
Gd2 O1 2.505(5) 2_556
Gd2 O5 2.555(5) .
Gd2 Mn1 3.5691(15) .
Gd2 Gd1 3.7516(13) 2_556
Mn1 O4 2.095(5) .
Mn1 O3 2.100(5) .
Mn1 O6 2.140(5) .
Mn1 N3 2.200(6) .
Mn1 Cl1 2.320(2) .
O7 Gd2 2.342(5) 2_556
O7 Gd1 2.463(5) 2_556
O2 C7 1.327(8) .
O2 Gd2 2.457(5) 2_556
O6 H6 0.76(6) .
N1 C8 1.265(9) .
N1 N2 1.410(8) .
O1 C2 1.372(9) .
O1 C1 1.448(8) .
O1 Gd2 2.505(5) 2_556
O3 C9 1.300(8) .
O4 C22 1.330(9) .
O11 C29 1.262(12) .
O11 Gd1 2.359(6) 2_556
O5 C21 1.408(9) .
O5 C23 1.444(9) .
C21 C20 1.371(10) .
C21 C22 1.405(11) .
O10 C29 1.266(12) .
C23 H23A 0.9800 .
C23 H23B 0.9800 .
C23 H23C 0.9800 .
O8 C24 1.270(9) .
O9 C24 1.259(8) .
N2 C9 1.303(9) .
C28 C25 1.536(12) .
C28 H28A 0.9800 .
C28 H28B 0.9800 .
C28 H28C 0.9800 .
C22 C17 1.374(10) .
C7 C6 1.382(10) .
C7 C2 1.401(10) .
C17 C18 1.411(10) .
C17 C16 1.462(11) .
N3 C16 1.290(9) .
N3 C15 1.438(10) .
C5 C4 1.353(11) .
C5 C6 1.418(10) .
C5 H5 0.9500 .
C10 C15 1.375(11) .
C10 C11 1.387(11) .
C10 C9 1.494(10) .
C2 C3 1.377(10) .
C15 C14 1.413(10) .
C33 C30 1.460(13) .
C33 H33A 0.9800 .
C33 H33B 0.9800 .
C33 H33C 0.9800 .
C29 C30 1.526(14) .
C25 C24 1.514(10) .
C25 C26 1.515(11) .
C25 C27 1.517(11) .
C27 H27A 0.9800 .
C27 H27B 0.9800 .
C27 H27C 0.9800 .
C3 C4 1.404(11) .
C3 H3 0.9500 .
C20 C19 1.391(10) .
C20 H20 0.9500 .
C8 C6 1.490(10) .
C8 H8 0.9500 .
C18 C19 1.371(11) .
C18 H18 0.9500 .
C30 C31 1.551(13) .
C30 C32 1.606(15) .
C19 H19 0.9500 .
C16 H16 0.9500 .
C1 H1A 0.9800 .
C1 H1B 0.9800 .
C1 H1C 0.9800 .
C12 C11 1.377(11) .
C12 C13 1.384(13) .
C12 H12 0.9500 .
C11 H11 0.9500 .
C14 C13 1.370(12) .
C14 H14 0.9500 .
C26 H26A 0.9800 .
C26 H26B 0.9800 .
C26 H26C 0.9800 .
C4 H4 0.9500 .
C13 H13 0.9500 .
C32 H32A 0.9800 .
C32 H32B 0.9800 .
C32 H32C 0.9800 .
C31 H31A 0.9800 .
C31 H31B 0.9800 .
C31 H31C 0.9800 .

loop_
_platon_squeeze_void_nr
_platon_squeeze_void_average_x
_platon_squeeze_void_average_y
_platon_squeeze_void_average_z
_platon_squeeze_void_volume
_platon_squeeze_void_count_electrons
_platon_squeeze_void_content
1 -0.025 0.275 0.125 17 3 ' '
2 0.024 0.725 0.875 17 3 ' '
3 0.500 0.868 0.368 488 204 ' '
